data_2216331
loop_
_publ_author_name
'Shou-Cheng Pu'
'Wen-Yuan Gao'
'Yi Deng'
'Chun-Ling Tu'

_publ_section_title
;
 4-Hydroxy-2,2,6,6-tetramethylpiperidinium nitrate
;
_journal_coeditor_code BT2639
_journal_issue 12
_journal_name_full 'Acta Crystallographica Section E'
_journal_page_first o4896
_journal_page_last o4896
_journal_paper_doi 10.1107/S1600536807061612
_journal_volume 63
_journal_year 2007
_chemical_formula_iupac 'C9 H20 N O +, N O3 -'
_chemical_formula_moiety 'C9 H20 N O +, N O3 -'
_chemical_formula_sum 'C9 H20 N2 O4'
_chemical_formula_weight 220.27
_chemical_name_systematic
;
4-Hydroxy-2,2,6,6-tetramethylpiperidinium nitrate
;
_space_group_IT_number 36
_symmetry_cell_setting orthorhombic
_symmetry_space_group_name_Hall 'C 2c -2'
_symmetry_space_group_name_H-M 'C m c 21'
_atom_sites_solution_hydrogens geom
_atom_sites_solution_primary direct
_atom_sites_solution_secondary difmap
_audit_creation_method SHELXL-97
_cell_angle_alpha 90.00
_cell_angle_beta 90.00
_cell_angle_gamma 90.00
_cell_formula_units_Z 4
_cell_length_a 11.6721(15)
_cell_length_b 10.5156(12)
_cell_length_c 9.6565(12)
_cell_measurement_reflns_used 1339
_cell_measurement_temperature 113(2)
_cell_measurement_theta_max 28.0
_cell_measurement_theta_min 2.6
_cell_volume 1185.2(3)
_computing_cell_refinement 'CrystalClear(Rigaku/MSC, 2005)'
_computing_data_collection 'CrystalClear (Rigaku/MSC, 2005)'
_computing_data_reduction 'CrystalClear (Rigaku/MSC, 2005)'
_computing_molecular_graphics 'SHELXTL (Bruker, 1997)'
_computing_publication_material 'SHELXTL (Bruker, 1997)'
_computing_structure_refinement 'SHELXL97 (Sheldrick, 1997)'
_computing_structure_solution 'SHELXS97 (Sheldrick, 1997)'
_diffrn_ambient_temperature 113(2)
_diffrn_detector_area_resol_mean 7.31
_diffrn_measured_fraction_theta_full 0.992
_diffrn_measured_fraction_theta_max 0.992
_diffrn_measurement_device_type 'Rigaku Saturn'
_diffrn_measurement_method \w
_diffrn_radiation_monochromator confocal
_diffrn_radiation_source 'rotating anode'
_diffrn_radiation_type MoK\a
_diffrn_radiation_wavelength 0.71070
_diffrn_reflns_av_R_equivalents 0.0589
_diffrn_reflns_av_sigmaI/netI 0.0349
_diffrn_reflns_limit_h_max 15
_diffrn_reflns_limit_h_min -15
_diffrn_reflns_limit_k_max 13
_diffrn_reflns_limit_k_min -13
_diffrn_reflns_limit_l_max 12
_diffrn_reflns_limit_l_min -12
_diffrn_reflns_number 5449
_diffrn_reflns_theta_full 27.94
_diffrn_reflns_theta_max 27.94
_diffrn_reflns_theta_min 2.61
_diffrn_standards_decay_% 0
_diffrn_standards_interval_count 0
_diffrn_standards_interval_time 0
_diffrn_standards_number 0
_exptl_absorpt_coefficient_mu 0.096
_exptl_absorpt_correction_T_max 0.9904
_exptl_absorpt_correction_T_min 0.9773
_exptl_absorpt_correction_type multi-scan
_exptl_absorpt_process_details '(CrystalClear; Rigaku/MSC, 2005)'
_exptl_crystal_colour colorless
_exptl_crystal_density_diffrn 1.234
_exptl_crystal_density_method 'not measured'
_exptl_crystal_description prism
_exptl_crystal_F_000 480
_exptl_crystal_size_max 0.24
_exptl_crystal_size_mid 0.12
_exptl_crystal_size_min 0.10
_refine_diff_density_max 0.205
_refine_diff_density_min -0.161
_refine_ls_abs_structure_details 'None, Friedel Pairs merged'
_refine_ls_extinction_coef 0.010(3)
_refine_ls_extinction_expression Fc^*^=kFc[1+0.001xFc^2^\l^3^/sin(2\q)]^-1/4^
_refine_ls_extinction_method SHELXL
_refine_ls_goodness_of_fit_ref 1.109
_refine_ls_hydrogen_treatment mixed
_refine_ls_matrix_type full
_refine_ls_number_parameters 92
_refine_ls_number_reflns 789
_refine_ls_number_restraints 1
_refine_ls_restrained_S_all 1.108
_refine_ls_R_factor_all 0.0524
_refine_ls_R_factor_gt 0.0473
_refine_ls_shift/su_max 0.001
_refine_ls_shift/su_mean 0.000
_refine_ls_structure_factor_coef Fsqd
_refine_ls_weighting_details 'calc w=1/[\s^2^(Fo^2^)+(0.0568P)^2^+0.4524P] where P=(Fo^2^+2Fc^2^)/3'
_refine_ls_weighting_scheme calc
_refine_ls_wR_factor_gt 0.1117
_refine_ls_wR_factor_ref 0.1150
_reflns_number_gt 742
_reflns_number_total 789
_reflns_threshold_expression I>2\s(I)
_cod_data_source_file bt2639.cif
_cod_data_source_block I
_cod_database_code 2216331
_cod_database_fobs_code 2216331

loop_
_symmetry_equiv_pos_as_xyz
'x, y, z'
'-x, y, z'
'x, -y, z+1/2'
'-x, -y, z+1/2'
'x+1/2, y+1/2, z'
'-x+1/2, y+1/2, z'
'x+1/2, -y+1/2, z+1/2'
'-x+1/2, -y+1/2, z+1/2'

loop_
_atom_site_type_symbol
_atom_site_label
_atom_site_fract_x
_atom_site_fract_y
_atom_site_fract_z
_atom_site_U_iso_or_equiv
_atom_site_adp_type
_atom_site_calc_flag
_atom_site_refinement_flags
_atom_site_occupancy
O O2 0.0000 0.1257(3) 0.3803(3) 0.0692(13) Uani d S 1
O O3 0.0000 0.3084(2) 0.2792(3) 0.0505(9) Uani d S 1
O O4 0.0000 0.1368(3) 0.1545(3) 0.0402(7) Uani d S 1
N N1 0.5000 0.1910(3) 0.1021(3) 0.0199(6) Uani d S 1
H H1A 0.5000 0.109(4) 0.067(5) 0.033(12) Uiso d S 1
H H1B 0.5000 0.248(4) 0.024(5) 0.032(10) Uiso d S 1
N N2 0.0000 0.1891(3) 0.2702(3) 0.0271(7) Uani d S 1
C C1 0.6143(2) 0.2061(2) 0.1790(3) 0.0275(6) Uani d . 1
C C2 0.6069(2) 0.1267(3) 0.3139(3) 0.0342(7) Uani d . 1
H H2A 0.6073 0.0352 0.2897 0.041 Uiso calc R 1
H H2B 0.6756 0.1438 0.3709 0.041 Uiso calc R 1
C C3 0.5000 0.1555(4) 0.3994(4) 0.0434(12) Uani d S 1
H H3 0.5000 0.2471 0.4271 0.052 Uiso calc SR 1
C C4 0.6395(3) 0.3482(3) 0.2066(4) 0.0448(8) Uani d . 1
H H4A 0.7192 0.3580 0.2366 0.067 Uiso calc R 1
H H4B 0.5881 0.3796 0.2793 0.067 Uiso calc R 1
H H4C 0.6270 0.3970 0.1215 0.067 Uiso calc R 1
C C5 0.7050(3) 0.1520(3) 0.0804(4) 0.0524(10) Uani d . 1
H H5A 0.6875 0.0627 0.0604 0.079 Uiso calc R 1
H H5B 0.7807 0.1579 0.1238 0.079 Uiso calc R 1
H H5C 0.7048 0.2008 -0.0061 0.079 Uiso calc R 1
H H1 0.5000 0.119(5) 0.606(7) 0.050(14) Uiso d S 1
O O1 0.5000 0.0759(3) 0.5227(3) 0.0644(13) Uani d S 1

loop_
_atom_site_aniso_label
_atom_site_aniso_U_11
_atom_site_aniso_U_22
_atom_site_aniso_U_33
_atom_site_aniso_U_12
_atom_site_aniso_U_13
_atom_site_aniso_U_23
O2 0.167(4) 0.0233(15) 0.0174(15) 0.000 0.000 0.0026(13)
O3 0.110(3) 0.0174(14) 0.0243(14) 0.000 0.000 0.0001(12)
O4 0.072(2) 0.0291(14) 0.0190(13) 0.000 0.000 -0.0056(11)
N1 0.0273(14) 0.0164(13) 0.0159(14) 0.000 0.000 -0.0010(11)
N2 0.0429(18) 0.0201(14) 0.0184(15) 0.000 0.000 -0.0017(13)
C1 0.0287(12) 0.0236(13) 0.0302(13) -0.0052(9) -0.0077(10) 0.0105(10)
C2 0.0498(16) 0.0213(12) 0.0314(14) -0.0100(11) -0.0204(12) 0.0102(10)
C3 0.103(4) 0.0141(17) 0.0133(17) 0.000 0.000 0.0023(14)
C4 0.0562(16) 0.0321(16) 0.0462(17) -0.0199(13) -0.0209(15) 0.0165(13)
C5 0.0362(16) 0.0447(19) 0.076(3) 0.0095(13) 0.0158(17) 0.0283(18)
O1 0.164(4) 0.0192(14) 0.0104(14) 0.000 0.000 0.0019(12)

loop_
_atom_type_symbol
_atom_type_description
_atom_type_scat_dispersion_real
_atom_type_scat_dispersion_imag
_atom_type_scat_source
C C 0.0033 0.0000 'International Tables Vol C Tables 4.2.6.8 and 6.1.1.4'
H H 0.0000 0.0000 'International Tables Vol C Tables 4.2.6.8 and 6.1.1.4'
N N 0.0061 0.0000 'International Tables Vol C Tables 4.2.6.8 and 6.1.1.4'
O O 0.0106 0.0000 'International Tables Vol C Tables 4.2.6.8 and 6.1.1.4'

loop_
_geom_angle_atom_site_label_1
_geom_angle_atom_site_label_2
_geom_angle_atom_site_label_3
_geom_angle_site_symmetry_1
_geom_angle_site_symmetry_3
_geom_angle
C1 N1 C1 . 2_655 120.7(3)
C1 N1 H1A . . 105.9(13)
C1 N1 H1A 2_655 . 105.9(13)
C1 N1 H1B . . 108.4(10)
C1 N1 H1B 2_655 . 108.4(10)
H1A N1 H1B . . 107(4)
O4 N2 O2 . . 121.7(3)
O4 N2 O3 . . 120.2(3)
O2 N2 O3 . . 118.1(3)
C5 C1 N1 . . 105.2(2)
C5 C1 C4 . . 109.5(2)
N1 C1 C4 . . 110.4(2)
C5 C1 C2 . . 111.1(2)
N1 C1 C2 . . 107.6(2)
C4 C1 C2 . . 112.7(2)
C3 C2 C1 . . 113.2(2)
C3 C2 H2A . . 108.9
C1 C2 H2A . . 108.9
C3 C2 H2B . . 108.9
C1 C2 H2B . . 108.9
H2A C2 H2B . . 107.8
O1 C3 C2 . 2_655 109.16(19)
O1 C3 C2 . . 109.16(19)
C2 C3 C2 2_655 . 109.6(3)
O1 C3 H3 . . 109.6
C2 C3 H3 2_655 . 109.6
C2 C3 H3 . . 109.6
C1 C4 H4A . . 109.5
C1 C4 H4B . . 109.5
H4A C4 H4B . . 109.5
C1 C4 H4C . . 109.5
H4A C4 H4C . . 109.5
H4B C4 H4C . . 109.5
C1 C5 H5A . . 109.5
C1 C5 H5B . . 109.5
H5A C5 H5B . . 109.5
C1 C5 H5C . . 109.5
H5A C5 H5C . . 109.5
H5B C5 H5C . . 109.5
C3 O1 H1 . . 116(3)

loop_
_geom_bond_atom_site_label_1
_geom_bond_atom_site_label_2
_geom_bond_site_symmetry_2
_geom_bond_distance
O2 N2 . 1.254(4)
O3 N2 . 1.258(4)
O4 N2 . 1.245(4)
N1 C1 . 1.534(3)
N1 C1 2_655 1.534(3)
N1 H1A . 0.93(5)
N1 H1B . 0.96(5)
C1 C5 . 1.534(4)
C1 C4 . 1.547(4)
C1 C2 . 1.550(4)
C2 C3 . 1.527(4)
C2 H2A . 0.9900
C2 H2B . 0.9900
C3 O1 . 1.455(4)
C3 C2 2_655 1.527(4)
C3 H3 . 1.0000
C4 H4A . 0.9800
C4 H4B . 0.9800
C4 H4C . 0.9800
C5 H5A . 0.9800
C5 H5B . 0.9800
C5 H5C . 0.9800
O1 H1 . 0.92(6)

loop_
_geom_hbond_atom_site_label_D
_geom_hbond_atom_site_label_H
_geom_hbond_atom_site_label_A
_geom_hbond_site_symmetry_A
_geom_hbond_distance_DH
_geom_hbond_distance_HA
_geom_hbond_distance_DA
_geom_hbond_angle_DHA
O1 H1 O4 7 0.92(6) 2.61(5) 3.279(4) 129(4)
O1 H1 N2 7 0.92(6) 2.57(6) 3.438(4) 157(5)
O1 H1 O3 7 0.92(6) 1.84(7) 2.760(4) 175(5)
N1 H1B N2 7_554 0.96(5) 2.54(5) 3.444(4) 157(3)
N1 H1B O3 7_554 0.96(5) 2.44(5) 3.118(4) 128(3)
N1 H1B O2 7_554 0.96(5) 1.92(5) 2.882(4) 175(4)
N1 H1A O1 3_554 0.93(5) 1.99(5) 2.909(4) 171(4)

loop_
_geom_torsion_atom_site_label_1
_geom_torsion_atom_site_label_2
_geom_torsion_atom_site_label_3
_geom_torsion_atom_site_label_4
_geom_torsion_site_symmetry_1
_geom_torsion_site_symmetry_4
_geom_torsion
C1 N1 C1 C5 2_655 . 166.0(2)
C1 N1 C1 C4 2_655 . -75.9(4)
C1 N1 C1 C2 2_655 . 47.5(4)
C5 C1 C2 C3 . . -166.0(2)
N1 C1 C2 C3 . . -51.4(3)
C4 C1 C2 C3 . . 70.6(3)
C1 C2 C3 O1 . . 179.4(2)
C1 C2 C3 C2 . 2_655 59.9(3)
